data_7709495
loop_
_publ_author_name
'Saab, Marina'
'Nelson, David J.'
'Leech, Matthew C.'
'Lam, Kevin'
'Nolan, Steven P.'
'Nahra, Fady'
'Van Hecke, Kristof'

_publ_section_title
;
 Reactions of N-heterocyclic carbene-based chalcogenoureas with halogens:
 a diverse range of outcomes
;
_journal_name_full 'Dalton Transactions'
_journal_paper_doi 10.1039/D2DT00010E
_journal_year 2022
_chemical_formula_moiety 'C27 H34 Br Cl2 N2 Se, Br3'
_chemical_formula_sum 'C27 H34 Br4 Cl2 N2 Se'
_chemical_formula_weight 856.02
_space_group_crystal_system monoclinic
_space_group_IT_number 11
_space_group_name_Hall '-P 2yb'
_space_group_name_H-M_alt 'P 1 21/m 1'
_atom_sites_solution_hydrogens geom
_atom_sites_solution_primary dual
_audit_creation_date 2020-01-31
_audit_creation_method
;
Olex2 1.2
(compiled 2018.05.29 svn.r3508 for OlexSys, GUI svn.r5506)
;
_audit_update_record
;
2021-11-12 deposited with the CCDC.	2022-02-07 downloaded from the CCDC.
;
_cell_angle_alpha 90
_cell_angle_beta 110.109(2)
_cell_angle_gamma 90
_cell_formula_units_Z 2
_cell_length_a 9.8098(2)
_cell_length_b 17.0515(2)
_cell_length_c 10.0380(2)
_cell_measurement_reflns_used 9049
_cell_measurement_temperature 100.49(10)
_cell_measurement_theta_max 73.6960
_cell_measurement_theta_min 4.6590
_cell_volume 1576.72(5)
_computing_cell_refinement 'CrysAlisPro 1.171.40.67a (Rigaku OD, 2019)'
_computing_data_collection 'CrysAlisPro 1.171.40.67a (Rigaku OD, 2019)'
_computing_data_reduction 'CrysAlisPro 1.171.40.67a (Rigaku OD, 2019)'
_computing_molecular_graphics 'Olex2 (Dolomanov et al., 2009)'
_computing_publication_material 'Olex2 (Dolomanov et al., 2009)'
_computing_structure_refinement 'ShelXL (Sheldrick, 2015)'
_computing_structure_solution 'ShelXT (Sheldrick, 2015)'
_diffrn_ambient_environment N~2~
_diffrn_ambient_temperature 100.49(10)
_diffrn_detector 'CCD plate'
_diffrn_detector_area_resol_mean 10.4839
_diffrn_detector_type Atlas
_diffrn_measured_fraction_theta_full 0.999
_diffrn_measured_fraction_theta_max 0.981
_diffrn_measurement_details
;
List of Runs (angles in degrees, time in seconds):

  # Type    Start    End  Width  t~exp~   \w     \q     \k     \f   Frames
#--------------------------------------------------------------------------
  1  \w   -116.00 -17.00   1.00    1.00    --  -41.68 -38.00-120.00   99
  2  \w     27.00  98.00   1.00    1.00    --   41.68-125.00-150.00   71
  3  \w    -30.00  70.00   1.00    1.00    --   41.68 -57.00 150.00  100
  4  \w    103.00 178.00   1.00    1.00    --  106.01  77.00-120.00   75
  5  \w     77.00 178.00   1.00    1.00    --  106.01  61.00  60.00  101
  6  \w     23.00 107.00   1.00    1.00    --  106.01 -94.00-120.00   84
  7  \w     33.00 112.00   1.00    1.00    --  106.01-125.00-180.00   79
  8  \w    103.00 178.00   1.00    1.00    --  106.01  77.00 150.00   75
  9  \w     33.00 112.00   1.00    1.00    --  106.01-125.00-120.00   79
 10  \w    103.00 178.00   1.00    1.00    --  106.01  77.00  30.00   75
 11  \w    -87.00  -6.00   1.00    1.00    --  -41.68 125.00 -60.00   81
 12  \w   -115.00 -14.00   1.00    1.00    --  -41.68 -57.00  30.00  101
 13  \w   -115.00 -14.00   1.00    1.00    --  -41.68 -57.00 150.00  101
 14  \w     77.00 178.00   1.00    1.00    --  106.01  61.00 120.00  101
 15  \w     77.00 178.00   1.00    1.00    --  106.01  61.00-150.00  101
 16  \w     30.00 139.00   1.00    1.00    --  106.01 -77.00 -60.00  109
 17  \w     77.00 106.00   1.00    1.00    --  106.01  61.00 -90.00   29
 18  \w     80.00 178.00   1.00    1.00    --  106.01  45.00 -30.00   98
;
_diffrn_measurement_device 'four-circle diffractometer'
_diffrn_measurement_device_type 'SuperNova, Dual, Cu at home/near, Atlas'
_diffrn_measurement_method '\w scans'
_diffrn_orient_matrix_type 'CrysAlisPro convention (1999,Acta A55,543-557)'
_diffrn_orient_matrix_UB_11 0.0402249000
_diffrn_orient_matrix_UB_12 0.0857844000
_diffrn_orient_matrix_UB_13 0.0445791000
_diffrn_orient_matrix_UB_21 -0.1123942000
_diffrn_orient_matrix_UB_22 0.0282726000
_diffrn_orient_matrix_UB_23 -0.1407748000
_diffrn_orient_matrix_UB_31 -0.1171091000
_diffrn_orient_matrix_UB_32 0.0022817000
_diffrn_orient_matrix_UB_33 0.0700958000
_diffrn_radiation_monochromator mirror
_diffrn_radiation_probe x-ray
_diffrn_radiation_type CuK\a
_diffrn_radiation_wavelength 1.54184
_diffrn_reflns_av_R_equivalents 0.0260
_diffrn_reflns_av_unetI/netI 0.0178
_diffrn_reflns_Laue_measured_fraction_full 0.999
_diffrn_reflns_Laue_measured_fraction_max 0.981
_diffrn_reflns_limit_h_max 11
_diffrn_reflns_limit_h_min -12
_diffrn_reflns_limit_k_max 20
_diffrn_reflns_limit_k_min -21
_diffrn_reflns_limit_l_max 12
_diffrn_reflns_limit_l_min -12
_diffrn_reflns_number 15522
_diffrn_reflns_point_group_measured_fraction_full 0.999
_diffrn_reflns_point_group_measured_fraction_max 0.981
_diffrn_reflns_theta_full 67.684
_diffrn_reflns_theta_max 73.909
_diffrn_reflns_theta_min 4.691
_diffrn_source 'micro-focus sealed X-ray tube'
_diffrn_source_type 'SuperNova (Cu) X-ray Source'
_exptl_absorpt_coefficient_mu 9.257
_exptl_absorpt_correction_T_max 0.855
_exptl_absorpt_correction_T_min 0.389
_exptl_absorpt_correction_type gaussian
_exptl_absorpt_process_details
;
CrysAlisPro 1.171.40.67a (Rigaku Oxford Diffraction, 2019)
Numerical absorption correction based on gaussian integration over
			a multifaceted crystal model
Empirical absorption correction using spherical harmonics,
 implemented in SCALE3 ABSPACK scaling algorithm.
;
_exptl_crystal_colour orange
_exptl_crystal_colour_primary orange
_exptl_crystal_density_diffrn 1.803
_exptl_crystal_description needle
_exptl_crystal_F_000 836
_exptl_crystal_size_max 0.183
_exptl_crystal_size_mid 0.1
_exptl_crystal_size_min 0.072
_refine_diff_density_max 2.249
_refine_diff_density_min -0.700
_refine_diff_density_rms 0.092
_refine_ls_extinction_method none
_refine_ls_goodness_of_fit_ref 1.102
_refine_ls_hydrogen_treatment constr
_refine_ls_matrix_type full
_refine_ls_number_parameters 176
_refine_ls_number_reflns 3261
_refine_ls_number_restraints 0
_refine_ls_restrained_S_all 1.102
_refine_ls_R_factor_all 0.0353
_refine_ls_R_factor_gt 0.0320
_refine_ls_shift/su_max 0.001
_refine_ls_shift/su_mean 0.000
_refine_ls_structure_factor_coef Fsqd
_refine_ls_weighting_details 'w=1/[\s^2^(Fo^2^)+(0.0296P)^2^+3.8954P] where P=(Fo^2^+2Fc^2^)/3'
_refine_ls_weighting_scheme calc
_refine_ls_wR_factor_gt 0.0747
_refine_ls_wR_factor_ref 0.0764
_reflns_Friedel_coverage 0.000
_reflns_number_gt 3017
_reflns_number_total 3261
_reflns_threshold_expression 'I > 2\s(I)'
_cod_data_source_file d2dt00010e2.cif
_cod_data_source_block ms228
_cod_database_code 7709495
_shelx_shelxl_version_number 2018/3
_chemical_oxdiff_formula 'C27 H34 Br2 Cl2 N2 Se'
_shelx_space_group_comment
;
The symmetry employed for this shelxl refinement is uniquely defined
by the following loop, which should always be used as a source of
symmetry information in preference to the above space-group names.
They are only intended as comments.
;
_shelx_estimated_absorpt_t_max 0.555
_shelx_estimated_absorpt_t_min 0.282
_reflns_odcompleteness_completeness 100.00
_reflns_odcompleteness_iscentric 1
_reflns_odcompleteness_theta 66.97
_olex2_refinement_description
;
1. Fixed Uiso
 At 1.2 times of:
  All C(H) groups
 At 1.5 times of:
  All C(H,H,H) groups
2.a Ternary CH refined with riding coordinates:
 C9(H9), C12(H12)
2.b Aromatic/amide H refined with riding coordinates:
 C5(H5), C6(H6), C7(H7)
2.c Idealised Me refined as rotating group:
 C10(H10A,H10B,H10C), C11(H11A,H11B,H11C), C13(H13A,H13B,H13C), C14(H14A,H14B,
 H14C)
;
_olex2_date_sample_data_collection 2019-11-28
_olex2_exptl_crystal_mounting_method 'mounted on a LithoLoop'
_olex2_submission_special_instructions 'No special instructions were received'
_oxdiff_exptl_absorpt_empirical_details
;
Empirical correction (ABSPACK) includes:
- Absorption correction using spherical harmonics
- Frame scaling
;
_oxdiff_exptl_absorpt_empirical_full_max 1.557
_oxdiff_exptl_absorpt_empirical_full_min 0.693

loop_
_space_group_symop_operation_xyz
'x, y, z'
'-x, y+1/2, -z'
'-x, -y, -z'
'x, -y-1/2, z'

loop_
_atom_site_label
_atom_site_type_symbol
_atom_site_fract_x
_atom_site_fract_y
_atom_site_fract_z
_atom_site_U_iso_or_equiv
_atom_site_adp_type
_atom_site_occupancy
_atom_site_site_symmetry_order
_atom_site_calc_flag
_atom_site_refinement_flags_posn
_atom_site_refinement_flags_adp
_atom_site_refinement_flags_occupancy
_atom_site_disorder_assembly
_atom_site_disorder_group
Br1 Br 0.34384(5) 0.250000 0.35324(5) 0.02004(11) Uani 1 2 d S T P . .
Se1 Se 0.54829(5) 0.250000 0.56209(5) 0.01663(11) Uani 1 2 d S T P . .
Cl1 Cl 1.02936(8) 0.35336(4) 0.44276(9) 0.02442(17) Uani 1 1 d . . . . .
N1 N 0.7780(2) 0.31393(13) 0.4769(2) 0.0138(5) Uani 1 1 d . . . . .
C1 C 0.7028(4) 0.250000 0.4917(4) 0.0146(8) Uani 1 2 d S T P . .
C2 C 0.9039(3) 0.29007(16) 0.4567(3) 0.0162(6) Uani 1 1 d . . . . .
C3 C 0.7326(3) 0.39544(15) 0.4742(3) 0.0134(5) Uani 1 1 d . . . . .
C4 C 0.6396(3) 0.42538(16) 0.3447(3) 0.0154(5) Uani 1 1 d . . . . .
C5 C 0.6038(3) 0.50442(17) 0.3445(3) 0.0201(6) Uani 1 1 d . . . . .
H5 H 0.542487 0.527843 0.258989 0.024 Uiso 1 1 calc R . . . .
C6 C 0.6556(3) 0.54954(17) 0.4661(3) 0.0211(6) Uani 1 1 d . . . . .
H6 H 0.628740 0.603217 0.463053 0.025 Uiso 1 1 calc R . . . .
C7 C 0.7452(3) 0.51768(17) 0.5910(3) 0.0189(6) Uani 1 1 d . . . . .
H7 H 0.778024 0.549421 0.673733 0.023 Uiso 1 1 calc R . . . .
C8 C 0.7891(3) 0.43932(16) 0.5986(3) 0.0159(6) Uani 1 1 d . . . . .
C9 C 0.8900(3) 0.40559(18) 0.7376(3) 0.0227(6) Uani 1 1 d . . . . .
H9 H 0.915638 0.350802 0.719656 0.027 Uiso 1 1 calc R . . . .
C10 C 1.0306(4) 0.4532(2) 0.7949(4) 0.0334(8) Uani 1 1 d . . . . .
H10A H 1.077287 0.455508 0.722969 0.050 Uiso 1 1 calc GR . . . .
H10B H 1.096344 0.427979 0.880781 0.050 Uiso 1 1 calc GR . . . .
H10C H 1.008249 0.506440 0.817748 0.050 Uiso 1 1 calc GR . . . .
C11 C 0.8123(4) 0.4023(3) 0.8461(4) 0.0375(9) Uani 1 1 d . . . . .
H11A H 0.788281 0.455694 0.866966 0.056 Uiso 1 1 calc GR . . . .
H11B H 0.875909 0.377666 0.933582 0.056 Uiso 1 1 calc GR . . . .
H11C H 0.722904 0.371610 0.807368 0.056 Uiso 1 1 calc GR . . . .
C12 C 0.5835(3) 0.37648(17) 0.2105(3) 0.0200(6) Uani 1 1 d . . . . .
H12 H 0.574906 0.321111 0.239430 0.024 Uiso 1 1 calc R . . . .
C13 C 0.6898(4) 0.3769(2) 0.1281(4) 0.0303(7) Uani 1 1 d . . . . .
H13A H 0.703088 0.430806 0.100966 0.045 Uiso 1 1 calc GR . . . .
H13B H 0.650639 0.344596 0.042669 0.045 Uiso 1 1 calc GR . . . .
H13C H 0.783564 0.355576 0.188272 0.045 Uiso 1 1 calc GR . . . .
C14 C 0.4334(4) 0.4023(2) 0.1115(4) 0.0292(7) Uani 1 1 d . . . . .
H14A H 0.365841 0.403324 0.164258 0.044 Uiso 1 1 calc GR . . . .
H14B H 0.398112 0.365260 0.032415 0.044 Uiso 1 1 calc GR . . . .
H14C H 0.440088 0.454815 0.074643 0.044 Uiso 1 1 calc GR . . . .
Br2 Br 0.05572(6) 0.250000 0.10703(7) 0.04672(17) Uani 1 2 d S T P . .
Br3 Br 0.17697(5) 0.250000 -0.08301(5) 0.02775(13) Uani 1 2 d S T P . .
Br4 Br 0.31667(9) 0.250000 -0.25016(7) 0.0555(2) Uani 1 2 d S T P . .

loop_
_atom_site_aniso_label
_atom_site_aniso_U_11
_atom_site_aniso_U_22
_atom_site_aniso_U_33
_atom_site_aniso_U_23
_atom_site_aniso_U_13
_atom_site_aniso_U_12
Br1 0.0168(2) 0.0185(2) 0.0264(2) 0.000 0.00934(17) 0.000
Se1 0.0162(2) 0.0126(2) 0.0239(2) 0.000 0.01054(17) 0.000
Cl1 0.0192(3) 0.0154(3) 0.0444(4) 0.0005(3) 0.0183(3) -0.0036(3)
N1 0.0130(11) 0.0094(11) 0.0203(12) 0.0003(9) 0.0073(9) 0.0002(9)
C1 0.0149(19) 0.0092(17) 0.021(2) 0.000 0.0074(16) 0.000
C2 0.0159(13) 0.0119(14) 0.0233(15) 0.0002(11) 0.0098(11) -0.0009(11)
C3 0.0116(12) 0.0087(12) 0.0237(14) -0.0003(10) 0.0110(11) 0.0001(10)
C4 0.0153(13) 0.0122(13) 0.0212(14) 0.0007(11) 0.0094(11) -0.0023(11)
C5 0.0187(14) 0.0138(14) 0.0268(15) 0.0039(12) 0.0066(12) 0.0011(11)
C6 0.0211(15) 0.0092(13) 0.0359(17) -0.0003(12) 0.0136(13) 0.0011(11)
C7 0.0213(14) 0.0124(13) 0.0264(15) -0.0057(11) 0.0126(12) -0.0053(11)
C8 0.0149(13) 0.0129(13) 0.0222(14) 0.0005(11) 0.0093(11) -0.0013(11)
C9 0.0252(16) 0.0167(14) 0.0224(15) -0.0010(12) 0.0034(13) -0.0023(12)
C10 0.0274(18) 0.0256(17) 0.0361(19) -0.0020(15) -0.0035(15) -0.0035(14)
C11 0.043(2) 0.044(2) 0.0237(17) 0.0067(16) 0.0098(16) -0.0026(18)
C12 0.0252(15) 0.0142(13) 0.0209(14) 0.0011(11) 0.0081(12) -0.0032(12)
C13 0.0333(18) 0.0368(19) 0.0243(16) -0.0029(14) 0.0143(14) -0.0009(15)
C14 0.0282(17) 0.0305(18) 0.0232(16) 0.0001(13) 0.0015(13) -0.0048(14)
Br2 0.0251(3) 0.0709(4) 0.0424(3) 0.000 0.0093(2) 0.000
Br3 0.0247(2) 0.0238(2) 0.0275(2) 0.000 -0.00033(19) 0.000
Br4 0.0827(5) 0.0567(4) 0.0349(3) 0.000 0.0302(3) 0.000

loop_
_atom_type_symbol
_atom_type_description
_atom_type_scat_dispersion_real
_atom_type_scat_dispersion_imag
_atom_type_scat_source
C C 0.0181 0.0091 'International Tables Vol C Tables 4.2.6.8 and 6.1.1.4'
H H 0.0000 0.0000 'International Tables Vol C Tables 4.2.6.8 and 6.1.1.4'
Br Br -0.6763 1.2805 'International Tables Vol C Tables 4.2.6.8 and 6.1.1.4'
Cl Cl 0.3639 0.7018 'International Tables Vol C Tables 4.2.6.8 and 6.1.1.4'
N N 0.0311 0.0180 'International Tables Vol C Tables 4.2.6.8 and 6.1.1.4'
Se Se -0.7943 1.1372 'International Tables Vol C Tables 4.2.6.8 and 6.1.1.4'

loop_
_exptl_crystal_face_index_h
_exptl_crystal_face_index_k
_exptl_crystal_face_index_l
_exptl_crystal_face_perp_dist
-6 1 4 0.0817
0 5 -6 0.0594
6 -2 -3 0.0384
-1 -5 6 0.0706
-5 3 5 0.0721
4 8 0 0.0286
5 -3 -5 0.0171
-4 -8 0 0.0433

loop_
_geom_angle_atom_site_label_1
_geom_angle_atom_site_label_2
_geom_angle_atom_site_label_3
_geom_angle
_geom_angle_site_symmetry_1
_geom_angle_site_symmetry_3
_geom_angle_publ_flag
C1 Se1 Br1 102.47(13) . . ?
C1 N1 C2 109.1(2) . . ?
C1 N1 C3 126.6(2) . . ?
C2 N1 C3 124.2(2) . . ?
N1 C1 Se1 125.59(17) . . ?
N1 C1 Se1 125.60(17) 4_565 . ?
N1 C1 N1 107.4(3) 4_565 . ?
N1 C2 Cl1 122.8(2) . . ?
C2 C2 Cl1 130.02(10) 4_565 . ?
C2 C2 N1 107.15(15) 4_565 . ?
C4 C3 N1 117.5(2) . . ?
C8 C3 N1 118.0(2) . . ?
C8 C3 C4 124.4(3) . . ?
C3 C4 C12 123.0(3) . . ?
C5 C4 C3 115.9(3) . . ?
C5 C4 C12 121.1(3) . . ?
C6 C5 C4 121.4(3) . . ?
C7 C6 C5 120.8(3) . . ?
C6 C7 C8 121.1(3) . . ?
C3 C8 C7 116.3(3) . . ?
C3 C8 C9 123.5(3) . . ?
C7 C8 C9 120.2(3) . . ?
C8 C9 C10 111.2(3) . . ?
C8 C9 C11 110.0(3) . . ?
C11 C9 C10 110.9(3) . . ?
C4 C12 C13 111.6(3) . . ?
C4 C12 C14 113.1(3) . . ?
C14 C12 C13 109.2(3) . . ?
Br4 Br3 Br2 174.83(3) . . ?

loop_
_geom_bond_atom_site_label_1
_geom_bond_atom_site_label_2
_geom_bond_distance
_geom_bond_site_symmetry_2
_geom_bond_publ_flag
Br1 Se1 2.3508(6) . ?
Se1 C1 1.880(4) . ?
Cl1 C2 1.678(3) . ?
N1 C1 1.353(3) . ?
N1 C2 1.380(4) . ?
N1 C3 1.457(3) . ?
C2 C2 1.367(6) 4_565 ?
C3 C4 1.403(4) . ?
C3 C8 1.396(4) . ?
C4 C5 1.393(4) . ?
C4 C12 1.518(4) . ?
C5 C6 1.383(4) . ?
C6 C7 1.372(4) . ?
C7 C8 1.398(4) . ?
C8 C9 1.519(4) . ?
C9 C10 1.532(4) . ?
C9 C11 1.530(5) . ?
C12 C13 1.537(4) . ?
C12 C14 1.531(4) . ?
Br2 Br3 2.5719(8) . ?
Br3 Br4 2.5048(9) . ?

loop_
_exptl_oxdiff_crystal_face_indexfrac_h
_exptl_oxdiff_crystal_face_indexfrac_k
_exptl_oxdiff_crystal_face_indexfrac_l
_exptl_oxdiff_crystal_face_x
_exptl_oxdiff_crystal_face_y
_exptl_oxdiff_crystal_face_z
-6.0746 1.3715 3.8137 0.0433 0.1847 0.9818
0.3905 5.1590 -5.5377 0.2114 0.8815 -0.4221
6.1757 -2.2940 -2.9697 -0.0808 -0.3409 -0.9366
-1.0637 -4.8317 5.7834 -0.1995 -0.8312 0.5189
-5.0055 3.1409 5.1233 0.2965 -0.0698 0.9525
3.7781 8.4685 0.1964 0.8872 -0.2129 -0.4094
5.0336 -3.0634 -5.1163 -0.2884 0.0679 -0.9551
-3.8576 -8.3958 -0.1066 -0.8801 0.2112 0.4251
